data_4315553
loop_
_publ_author_name
'B. Nisar Ahamed'
'M. Arunachalam'
'Pradyut Ghosh'

_publ_section_title
;
 Thiomethoxychalcone-Functionalized Ferrocene Ligands as Selective
 Chemodosimeters for Mercury(II): Single-Crystal X-ray Structural
 Signature of the [Hg8(\m8-S)(SCH3)12]2+ Cluster
;
_journal_name_full 'Inorganic Chemistry'
_journal_page_first 4447
_journal_page_last 4457
_journal_paper_doi 10.1021/ic902300c
_journal_volume 49
_journal_year 2010
_chemical_formula_sum 'C20 H22 Fe O2 S4'
_chemical_formula_weight 478.47
_chemical_name_systematic
; 
 ? 
;
_space_group_IT_number 14
_symmetry_cell_setting monoclinic
_symmetry_space_group_name_Hall '-P 2ybc'
_symmetry_space_group_name_H-M 'P 1 21/c 1'
_atom_sites_solution_hydrogens geom
_atom_sites_solution_primary direct
_atom_sites_solution_secondary difmap
_audit_creation_method SHELXL-97
_cell_angle_alpha 90.00
_cell_angle_beta 109.437(2)
_cell_angle_gamma 90.00
_cell_formula_units_Z 2
_cell_length_a 12.0897(11)
_cell_length_b 7.5984(7)
_cell_length_c 11.7415(11)
_cell_measurement_reflns_used 2106
_cell_measurement_temperature 100(2)
_cell_measurement_theta_max 26.76
_cell_measurement_theta_min 3.22
_cell_volume 1017.13(16)
_computing_cell_refinement 'BRUKER AXS SMART 3'
_computing_data_collection 'BRUKER AXS SMART 3'
_computing_data_reduction 'BRUKER AXS SAINT'
_computing_molecular_graphics 'BRUKER SHELXTL'
_computing_publication_material 'MERCURY 1.4'
_computing_structure_refinement 'SHELXL-97 (Sheldrick, 1997)'
_computing_structure_solution 'SHELXS-97 (Sheldrick, 1990)'
_diffrn_ambient_temperature 100(2)
_diffrn_detector_area_resol_mean 3
_diffrn_measured_fraction_theta_full 1.000
_diffrn_measured_fraction_theta_max 1.000
_diffrn_measurement_device_type 'BRUKER CCD AREA DETECTOR'
_diffrn_measurement_method 'OMEGA SCAN'
_diffrn_radiation_monochromator graphite
_diffrn_radiation_source 'fine-focus sealed tube'
_diffrn_radiation_type MoK\a
_diffrn_radiation_wavelength 0.71073
_diffrn_reflns_av_R_equivalents 0.1251
_diffrn_reflns_av_sigmaI/netI 0.0729
_diffrn_reflns_limit_h_max 14
_diffrn_reflns_limit_h_min -14
_diffrn_reflns_limit_k_max 9
_diffrn_reflns_limit_k_min -9
_diffrn_reflns_limit_l_max 13
_diffrn_reflns_limit_l_min -13
_diffrn_reflns_number 9345
_diffrn_reflns_theta_full 24.99
_diffrn_reflns_theta_max 24.99
_diffrn_reflns_theta_min 1.79
_exptl_absorpt_coefficient_mu 1.165
_exptl_absorpt_correction_T_max 0.8728
_exptl_absorpt_correction_T_min 0.8004
_exptl_absorpt_correction_type multi-scan
_exptl_absorpt_process_details SADABS
_exptl_crystal_colour Pink
_exptl_crystal_density_diffrn 1.562
_exptl_crystal_density_method 'not measured'
_exptl_crystal_description Needle
_exptl_crystal_F_000 496
_exptl_crystal_size_max 0.20
_exptl_crystal_size_mid 0.15
_exptl_crystal_size_min 0.12
_refine_diff_density_max 0.500
_refine_diff_density_min -0.445
_refine_diff_density_rms 0.091
_refine_ls_extinction_method none
_refine_ls_goodness_of_fit_ref 0.980
_refine_ls_hydrogen_treatment mixed
_refine_ls_matrix_type full
_refine_ls_number_parameters 168
_refine_ls_number_reflns 1786
_refine_ls_number_restraints 0
_refine_ls_restrained_S_all 0.980
_refine_ls_R_factor_all 0.0435
_refine_ls_R_factor_gt 0.0345
_refine_ls_shift/su_max 0.000
_refine_ls_shift/su_mean 0.000
_refine_ls_structure_factor_coef Fsqd
_refine_ls_weighting_details 'calc w=1/[\s^2^(Fo^2^)+(0.0076P)^2^+0.0000P] where P=(Fo^2^+2Fc^2^)/3'
_refine_ls_weighting_scheme calc
_refine_ls_wR_factor_gt 0.0682
_refine_ls_wR_factor_ref 0.0707
_reflns_number_gt 1438
_reflns_number_total 1786
_reflns_threshold_expression >2sigma(I)
_cod_data_source_file ic902300c_si_002_2.cif
_cod_data_source_block Anti-L
_cod_depositor_comments
;
The following automatic conversions were performed:

'_symmetry_cell_setting' value 'Monoclinic' changed to 'monoclinic'
according to the built-in table from CIF Core dictionary named
'cif_core.dic' version 2.4.1 from 2010-06-29.

Automatic conversion script
Id: cif_fix_values 1646 2011-03-28 12:23:43Z adriana 
;
_cod_database_code 4315553

loop_
_symmetry_equiv_pos_as_xyz
'x, y, z'
'-x, y+1/2, -z+1/2'
'-x, -y, -z'
'x, -y-1/2, z-1/2'

loop_
_atom_site_label
_atom_site_type_symbol
_atom_site_fract_x
_atom_site_fract_y
_atom_site_fract_z
_atom_site_U_iso_or_equiv
_atom_site_adp_type
_atom_site_occupancy
_atom_site_symmetry_multiplicity
_atom_site_calc_flag
_atom_site_refinement_flags
_atom_site_disorder_assembly
_atom_site_disorder_group
Fe1 Fe 0.0000 0.0000 0.0000 0.01456(16) Uani 1 2 d S . .
C1 C -0.1512(2) 0.0793(4) 0.0276(3) 0.0235(7) Uani 1 1 d . . .
H1 H -0.213(3) 0.002(3) 0.035(3) 0.031(8) Uiso 1 1 d . . .
C2 C -0.0524(2) 0.1267(4) 0.1265(3) 0.0205(6) Uani 1 1 d . . .
H2 H -0.034(3) 0.078(4) 0.205(2) 0.028(8) Uiso 1 1 d . . .
C3 C 0.0214(2) 0.2379(3) 0.0845(2) 0.0170(6) Uani 1 1 d . . .
C4 C 0.1386(2) 0.3030(3) 0.1600(2) 0.0164(6) Uani 1 1 d . . .
O5 O 0.16857(16) 0.2914(2) 0.27124(16) 0.0213(5) Uani 1 1 d . . .
C6 C 0.2115(2) 0.3838(4) 0.0987(3) 0.0185(6) Uani 1 1 d . . .
H6 H 0.189(2) 0.383(3) 0.024(2) 0.006(7) Uiso 1 1 d . . .
C7 C 0.3159(2) 0.4615(3) 0.1546(2) 0.0182(6) Uani 1 1 d . . .
S8 S 0.37734(6) 0.46600(9) 0.31279(6) 0.02216(19) Uani 1 1 d . . .
C9 C 0.5176(3) 0.5737(5) 0.3396(3) 0.0312(8) Uani 1 1 d . . .
H9A H 0.506(3) 0.697(5) 0.302(3) 0.045(9) Uiso 1 1 d . . .
H9B H 0.573(3) 0.499(4) 0.304(3) 0.043(10) Uiso 1 1 d . . .
H9C H 0.543(2) 0.585(4) 0.420(3) 0.021(8) Uiso 1 1 d . . .
S10 S 0.39769(6) 0.56914(9) 0.07723(6) 0.0219(2) Uani 1 1 d . . .
C11 C 0.3073(3) 0.5502(4) -0.0791(3) 0.0242(7) Uani 1 1 d . . .
H11A H 0.297(2) 0.419(4) -0.108(2) 0.030(8) Uiso 1 1 d . . .
H11B H 0.351(3) 0.613(4) -0.118(2) 0.030(8) Uiso 1 1 d . . .
H11C H 0.230(3) 0.608(4) -0.096(2) 0.032(8) Uiso 1 1 d . . .
C12 C 0.1409(2) -0.1603(4) 0.0775(3) 0.0242(7) Uani 1 1 d . . .
H12 H 0.188(2) -0.152(3) 0.159(2) 0.013(7) Uiso 1 1 d . . .
C13 C 0.0341(3) -0.2583(3) 0.0432(3) 0.0212(6) Uani 1 1 d . . .
H13 H 0.007(2) -0.317(4) 0.102(3) 0.038(9) Uiso 1 1 d . . .

loop_
_atom_site_aniso_label
_atom_site_aniso_U_11
_atom_site_aniso_U_22
_atom_site_aniso_U_33
_atom_site_aniso_U_23
_atom_site_aniso_U_13
_atom_site_aniso_U_12
Fe1 0.0117(3) 0.0157(3) 0.0159(3) -0.0022(2) 0.0040(2) -0.0002(2)
C1 0.0166(16) 0.0245(16) 0.0318(18) -0.0084(14) 0.0113(14) 0.0002(13)
C2 0.0207(16) 0.0210(15) 0.0234(17) -0.0065(13) 0.0121(14) -0.0002(12)
C3 0.0158(15) 0.0144(14) 0.0203(15) -0.0056(12) 0.0055(12) 0.0015(11)
C4 0.0154(14) 0.0107(13) 0.0216(16) -0.0038(12) 0.0043(13) 0.0028(11)
O5 0.0210(11) 0.0217(10) 0.0190(11) -0.0034(9) 0.0038(9) -0.0032(8)
C6 0.0192(16) 0.0186(15) 0.0153(16) -0.0019(13) 0.0025(14) 0.0005(12)
C7 0.0154(15) 0.0132(14) 0.0258(16) -0.0020(12) 0.0066(13) 0.0033(11)
S8 0.0177(4) 0.0252(4) 0.0211(4) -0.0023(3) 0.0032(3) -0.0033(3)
C9 0.0239(18) 0.040(2) 0.0223(19) -0.0028(16) -0.0019(15) -0.0117(15)
S10 0.0172(4) 0.0237(4) 0.0237(4) 0.0006(3) 0.0054(3) -0.0033(3)
C11 0.0213(17) 0.0280(17) 0.0234(17) 0.0028(14) 0.0075(14) -0.0002(14)
C12 0.0165(16) 0.0235(16) 0.0249(18) -0.0054(13) -0.0033(14) 0.0046(12)
C13 0.0204(15) 0.0161(15) 0.0224(16) 0.0001(13) 0.0008(13) 0.0000(12)

loop_
_atom_type_symbol
_atom_type_description
_atom_type_scat_dispersion_real
_atom_type_scat_dispersion_imag
_atom_type_scat_source
C C 0.0033 0.0016 'International Tables Vol C Tables 4.2.6.8 and 6.1.1.4'
H H 0.0000 0.0000 'International Tables Vol C Tables 4.2.6.8 and 6.1.1.4'
O O 0.0106 0.0060 'International Tables Vol C Tables 4.2.6.8 and 6.1.1.4'
Fe Fe 0.3463 0.8444 'International Tables Vol C Tables 4.2.6.8 and 6.1.1.4'
S S 0.1246 0.1234 'International Tables Vol C Tables 4.2.6.8 and 6.1.1.4'

loop_
_geom_angle_atom_site_label_1
_geom_angle_atom_site_label_2
_geom_angle_atom_site_label_3
_geom_angle
_geom_angle_site_symmetry_1
_geom_angle_site_symmetry_3
_geom_angle_publ_flag
C13 Fe1 C13 180.0 3 . ?
C13 Fe1 C3 41.21(11) 3 . ?
C13 Fe1 C3 138.79(11) . . ?
C13 Fe1 C3 138.79(11) 3 3 ?
C13 Fe1 C3 41.21(11) . 3 ?
C3 Fe1 C3 180.00(17) . 3 ?
C13 Fe1 C2 68.91(12) 3 . ?
C13 Fe1 C2 111.09(12) . . ?
C3 Fe1 C2 41.08(10) . . ?
C3 Fe1 C2 138.92(10) 3 . ?
C13 Fe1 C2 111.09(12) 3 3 ?
C13 Fe1 C2 68.91(12) . 3 ?
C3 Fe1 C2 138.92(10) . 3 ?
C3 Fe1 C2 41.08(10) 3 3 ?
C2 Fe1 C2 180.00(13) . 3 ?
C13 Fe1 C12 139.03(11) 3 . ?
C13 Fe1 C12 40.97(11) . . ?
C3 Fe1 C12 111.09(11) . . ?
C3 Fe1 C12 68.91(11) 3 . ?
C2 Fe1 C12 111.81(12) . . ?
C2 Fe1 C12 68.19(12) 3 . ?
C13 Fe1 C12 40.97(11) 3 3 ?
C13 Fe1 C12 139.03(11) . 3 ?
C3 Fe1 C12 68.91(11) . 3 ?
C3 Fe1 C12 111.09(11) 3 3 ?
C2 Fe1 C12 68.19(12) . 3 ?
C2 Fe1 C12 111.81(12) 3 3 ?
C12 Fe1 C12 180.00(17) . 3 ?
C13 Fe1 C1 111.18(12) 3 3 ?
C13 Fe1 C1 68.82(12) . 3 ?
C3 Fe1 C1 111.26(10) . 3 ?
C3 Fe1 C1 68.74(10) 3 3 ?
C2 Fe1 C1 139.74(11) . 3 ?
C2 Fe1 C1 40.26(11) 3 3 ?
C12 Fe1 C1 40.62(11) . 3 ?
C12 Fe1 C1 139.38(11) 3 3 ?
C13 Fe1 C1 68.82(12) 3 . ?
C13 Fe1 C1 111.18(12) . . ?
C3 Fe1 C1 68.74(10) . . ?
C3 Fe1 C1 111.26(10) 3 . ?
C2 Fe1 C1 40.26(11) . . ?
C2 Fe1 C1 139.74(11) 3 . ?
C12 Fe1 C1 139.38(11) . . ?
C12 Fe1 C1 40.62(11) 3 . ?
C1 Fe1 C1 180.00(15) 3 . ?
C2 C1 C12 108.1(3) . 3 ?
C2 C1 Fe1 69.48(15) . . ?
C12 C1 Fe1 69.50(16) 3 . ?
C1 C2 C3 108.8(2) . . ?
C1 C2 Fe1 70.26(15) . . ?
C3 C2 Fe1 69.34(14) . . ?
C2 C3 C13 107.2(2) . 3 ?
C2 C3 C4 124.9(2) . . ?
C13 C3 C4 127.6(2) 3 . ?
C2 C3 Fe1 69.58(14) . . ?
C13 C3 Fe1 69.32(14) 3 . ?
C4 C3 Fe1 121.89(18) . . ?
O5 C4 C6 122.9(2) . . ?
O5 C4 C3 119.6(2) . . ?
C6 C4 C3 117.5(2) . . ?
C7 C6 C4 124.7(3) . . ?
C6 C7 S10 123.4(2) . . ?
C6 C7 S8 121.4(2) . . ?
S10 C7 S8 115.25(15) . . ?
C7 S8 C9 103.55(14) . . ?
C7 S10 C11 103.62(14) . . ?
C1 C12 C13 108.2(3) 3 . ?
C1 C12 Fe1 69.88(16) 3 . ?
C13 C12 Fe1 69.12(16) . . ?
C12 C13 C3 107.7(3) . 3 ?
C12 C13 Fe1 69.91(16) . . ?
C3 C13 Fe1 69.47(15) 3 . ?

loop_
_geom_bond_atom_site_label_1
_geom_bond_atom_site_label_2
_geom_bond_distance
_geom_bond_site_symmetry_2
_geom_bond_publ_flag
Fe1 C13 2.035(3) 3 ?
Fe1 C13 2.035(3) . ?
Fe1 C3 2.037(2) . ?
Fe1 C3 2.037(2) 3 ?
Fe1 C2 2.040(3) . ?
Fe1 C2 2.040(3) 3 ?
Fe1 C12 2.045(3) . ?
Fe1 C12 2.045(3) 3 ?
Fe1 C1 2.050(3) 3 ?
Fe1 C1 2.050(3) . ?
C1 C2 1.407(4) . ?
C1 C12 1.421(4) 3 ?
C2 C3 1.430(4) . ?
C3 C13 1.433(4) 3 ?
C3 C4 1.484(4) . ?
C4 O5 1.236(3) . ?
C4 C6 1.447(4) . ?
C6 C7 1.350(4) . ?
C7 S10 1.752(3) . ?
C7 S8 1.756(3) . ?
S8 C9 1.813(3) . ?
S10 C11 1.803(3) . ?
C12 C1 1.421(4) 3 ?
C12 C13 1.428(4) . ?
C13 C3 1.433(4) 3 ?
